data_9011936
loop_
_publ_author_name
'Rastsvetaeva, R. K.'
'Chukanov, N. V.'
'Pekov, I. V.'

_publ_section_title
;
 Crystal structure of a new mineral - titanium analog of orthorhombic
 nenadkevichite
;
_journal_name_full 'Doklady Akademii Nauk SSSR'
_journal_page_first 364
_journal_page_last 367
_journal_volume 357
_journal_year 1997
_chemical_formula_sum 'H4 Na1.09 Nb0.3 O8.85 Si2 Ti0.7'
_chemical_name_mineral Nenadkevichite
_space_group_IT_number 55
_symmetry_space_group_name_Hall '-P 2 2ab'
_symmetry_space_group_name_H-M 'P b a m'
_cell_angle_alpha 90
_cell_angle_beta 90
_cell_angle_gamma 90
_cell_formula_units_Z 4
_cell_length_a 7.350
_cell_length_b 14.153
_cell_length_c 7.124
_cell_volume 741.071
_database_code_amcsd 0012492
_exptl_crystal_density_diffrn 2.584
_cod_original_formula_sum 'Na1.09 (Ti.7 Nb.3) Si2 O8.85 H4'
_cod_database_code 9011936

loop_
_space_group_symop_operation_xyz
x,y,z
1/2+x,1/2-y,z
1/2-x,1/2+y,-z
1/2-x,1/2+y,z
1/2+x,1/2-y,-z
x,y,-z
-x,-y,z
-x,-y,-z

loop_
_atom_site_label
_atom_site_fract_x
_atom_site_fract_y
_atom_site_fract_z
_atom_site_occupancy
_atom_site_U_iso_or_equiv
_atom_site_type_symbol
_atom_site_attached_hydrogens
Na1 0.26360 0.25130 0.00000 0.51000 0.03673 Na 0
Na2 0.19790 0.02440 0.50000 0.50000 0.04559 Na 0
Na3 0.19200 0.00500 0.50000 0.08000 0.10005 Na 0
TiM 0.28560 0.25900 0.50000 0.70000 0.01950 Ti 0
NbM 0.28560 0.25900 0.50000 0.30000 0.01950 Nb 0
Si 0.01030 0.38970 0.22520 1.00000 0.01836 Si 0
O1 0.01210 0.38160 0.00000 1.00000 0.03546 O 0
O2 0.00000 0.50000 0.28380 1.00000 0.04686 O 0
O3 0.19500 0.34540 0.30490 1.00000 0.03293 O 0
O4 0.33230 0.16250 0.30400 1.00000 0.03166 O 0
O5 0.01600 0.19910 0.50000 1.00000 0.02280 O 0
Ow6 0.01600 0.16160 0.00000 0.93000 0.09499 O 0
Ow7 0.00000 0.00000 0.27300 0.92000 0.10005 O 0
H1 0.08000 0.00000 0.15000 1.00000 0.03800 H 0
H2 0.03200 0.14800 0.08700 1.00000 0.03800 H 0

loop_
_cod_changelog_entry_id
_cod_changelog_entry_author
_cod_changelog_entry_date
_cod_changelog_entry_text
1
;cod-tools version 3.8.0
Id: cif_guess_AMCSD_atom_types 9581 2023-05-17 12:35:41Z saulius
;
2023-05-18T08:44:19+03:00
;Derived atom types and hydrogen counts
from atom names that follow the AMCSD naming convention
(Wat == water, O-H == hydroxyl).
;

loop_
_cod_related_entry_id
_cod_related_entry_database
_cod_related_entry_code
1 AMCSD 0012492
